data_4332924
loop_
_publ_author_name
'Hoppe, Elke'
'Limberg, Christian'
'Ziemer, Burkhard'

_publ_section_title
;
 Mono- and Dinuclear Oxovanadium(V)calixarene Complexes and Their Activity
 as Oxidation Catalysts
;
_journal_issue 20
_journal_name_full 'Inorganic Chemistry'
_journal_page_first 8308
_journal_page_last 8317
_journal_paper_doi 10.1021/ic061106j
_journal_volume 45
_journal_year 2006
_chemical_formula_moiety 'C46 H55 O6 V'
_chemical_formula_sum 'C46 H55 O6 V'
_chemical_formula_weight 754.84
_chemical_name_systematic
; 
Oxo[O-acetyl-p-tert-butyl-calix[4]aren-trihydroxylato]vanadium(V) 
;
_space_group_IT_number 14
_symmetry_cell_setting monoclinic
_symmetry_space_group_name_Hall '-P 2yab'
_symmetry_space_group_name_H-M 'P 1 21/a 1'
_atom_sites_solution_hydrogens geom
_atom_sites_solution_primary direct
_atom_sites_solution_secondary difmap
_audit_creation_method SHELXL-97
_cell_angle_alpha 90.00
_cell_angle_beta 104.937(17)
_cell_angle_gamma 90.00
_cell_formula_units_Z 4
_cell_length_a 11.7517(19)
_cell_length_b 29.076(4)
_cell_length_c 12.5466(17)
_cell_measurement_reflns_used 5000
_cell_measurement_temperature 180(2)
_cell_measurement_theta_max 25.0
_cell_measurement_theta_min 3.0
_cell_volume 4142.2(11)
_computing_cell_refinement 'IPDS2.87 (Stoe & Cie, 1997)'
_computing_data_collection 'IPDS2.87 (Stoe & Cie, 1997)'
_computing_data_reduction 'IPDS2.87 (Stoe & Cie, 1997)'
_computing_molecular_graphics 'DIAMOND (Brandenburg, 1999)'
_computing_publication_material 'SHELXL97 (Sheldrick, 1997)'
_computing_structure_refinement 'SHELXL97 (Sheldrick, 1997)'
_computing_structure_solution 'SHELXS97 (Sheldrick, 1990)'
_diffrn_ambient_temperature 180(2)
_diffrn_detector_area_resol_mean 6.667
_diffrn_measured_fraction_theta_full 0.977
_diffrn_measured_fraction_theta_max 0.977
_diffrn_measurement_device 'Stoe IPDS diffractometer'
_diffrn_measurement_method '\f-rotation,\f-incr.=1.2\%,185 exposures'
_diffrn_radiation_monochromator 'planar graphite'
_diffrn_radiation_source 'fine-focus sealed X-ray tube'
_diffrn_radiation_type MoK\a
_diffrn_radiation_wavelength 0.71073
_diffrn_reflns_av_R_equivalents 0.0685
_diffrn_reflns_av_sigmaI/netI 0.0926
_diffrn_reflns_limit_h_max 14
_diffrn_reflns_limit_h_min -14
_diffrn_reflns_limit_k_max 34
_diffrn_reflns_limit_k_min -34
_diffrn_reflns_limit_l_max 15
_diffrn_reflns_limit_l_min -15
_diffrn_reflns_number 23759
_diffrn_reflns_theta_full 25.25
_diffrn_reflns_theta_max 25.25
_diffrn_reflns_theta_min 2.54
_diffrn_standards_decay_% 0
_diffrn_standards_interval_count 0
_diffrn_standards_interval_time 0
_diffrn_standards_number 0
_exptl_absorpt_coefficient_mu 0.286
_exptl_absorpt_correction_T_max 0.9665
_exptl_absorpt_correction_T_min 0.9451
_exptl_absorpt_correction_type none
_exptl_crystal_colour red
_exptl_crystal_density_diffrn 1.210
_exptl_crystal_density_method none
_exptl_crystal_description block
_exptl_crystal_F_000 1608
_exptl_crystal_size_max 0.20
_exptl_crystal_size_mid 0.20
_exptl_crystal_size_min 0.12
_refine_diff_density_max 0.632
_refine_diff_density_min -0.392
_refine_diff_density_rms 0.052
_refine_ls_extinction_method none
_refine_ls_goodness_of_fit_ref 0.879
_refine_ls_hydrogen_treatment constr
_refine_ls_matrix_type full
_refine_ls_number_parameters 478
_refine_ls_number_reflns 7305
_refine_ls_number_restraints 0
_refine_ls_restrained_S_all 0.879
_refine_ls_R_factor_all 0.0863
_refine_ls_R_factor_gt 0.0454
_refine_ls_shift/su_max 0.013
_refine_ls_shift/su_mean 0.003
_refine_ls_structure_factor_coef Fsqd
_refine_ls_weighting_details 'calc w=1/[\s^2^(Fo^2^)+(0.0469P)^2^] where P=(Fo^2^+2Fc^2^)/3'
_refine_ls_weighting_scheme calc
_refine_ls_wR_factor_gt 0.0925
_refine_ls_wR_factor_ref 0.1033
_reflns_number_gt 4466
_reflns_number_total 7305
_reflns_threshold_expression I>2sigma(I)
_cod_data_source_file ic061106jsup1.cif
_cod_data_source_block hopp25
_cod_original_cell_volume 4142.2(10)
_cod_original_sg_symbol_H-M 'P 21/a'
_cod_database_code 4332924

loop_
_symmetry_equiv_pos_as_xyz
'x, y, z'
'-x+1/2, y+1/2, -z'
'-x, -y, -z'
'x-1/2, -y-1/2, z'

loop_
_atom_site_label
_atom_site_type_symbol
_atom_site_fract_x
_atom_site_fract_y
_atom_site_fract_z
_atom_site_U_iso_or_equiv
_atom_site_adp_type
_atom_site_occupancy
_atom_site_symmetry_multiplicity
_atom_site_calc_flag
_atom_site_refinement_flags
C1 C 0.5193(2) 0.10630(9) -0.0933(2) 0.0210(5) Uani 1 1 d .
C2 C 0.4535(2) 0.07191(8) -0.0610(2) 0.0202(5) Uani 1 1 d .
C3 C 0.4045(2) 0.03796(9) -0.1379(2) 0.0226(5) Uani 1 1 d .
H3 H 0.3586 0.0143 -0.1172 0.027 Uiso 1 1 calc R
C4 C 0.4210(2) 0.03762(9) -0.2442(2) 0.0228(5) Uani 1 1 d .
C5 C 0.4848(2) 0.07396(9) -0.2730(2) 0.0242(6) Uani 1 1 d .
H5 H 0.4960 0.0747 -0.3454 0.029 Uiso 1 1 calc R
C6 C 0.5328(2) 0.10922(9) -0.2001(2) 0.0215(5) Uani 1 1 d .
C7 C 0.4308(2) 0.07151(9) 0.0525(2) 0.0221(5) Uani 1 1 d .
H7A H 0.4822 0.0948 0.0989 0.027 Uiso 1 1 calc R
H7B H 0.4535 0.0410 0.0865 0.027 Uiso 1 1 calc R
C8 C 0.3039(2) 0.08126(8) 0.0535(2) 0.0198(5) Uani 1 1 d .
C9 C 0.2445(2) 0.05158(9) 0.1072(2) 0.0238(5) Uani 1 1 d .
H9 H 0.2829 0.0242 0.1388 0.029 Uiso 1 1 calc R
C10 C 0.1309(2) 0.06032(10) 0.1167(2) 0.0262(6) Uani 1 1 d .
C11 C 0.0748(2) 0.09997(9) 0.0651(2) 0.0258(6) Uani 1 1 d .
H11 H -0.0037 0.1061 0.0682 0.031 Uiso 1 1 calc R
C12 C 0.1296(2) 0.13064(9) 0.0096(2) 0.0220(5) Uani 1 1 d .
C13 C 0.2460(2) 0.12111(8) 0.0066(2) 0.0192(5) Uani 1 1 d .
C14 C 0.0654(2) 0.17397(9) -0.0420(2) 0.0251(6) Uani 1 1 d .
H14A H -0.0171 0.1722 -0.0367 0.030 Uiso 1 1 calc R
H14B H 0.1024 0.2008 0.0020 0.030 Uiso 1 1 calc R
C15 C 0.0642(2) 0.18233(9) -0.1616(2) 0.0233(5) Uani 1 1 d .
C16 C -0.0093(2) 0.15723(9) -0.2466(2) 0.0253(6) Uani 1 1 d .
H16 H -0.0614 0.1354 -0.2286 0.030 Uiso 1 1 calc R
C17 C -0.0095(2) 0.16290(9) -0.3577(2) 0.0237(6) Uani 1 1 d .
C18 C 0.0663(2) 0.19601(8) -0.3819(2) 0.0232(5) Uani 1 1 d .
H18 H 0.0662 0.2010 -0.4567 0.028 Uiso 1 1 calc R
C19 C 0.1419(2) 0.22185(8) -0.3004(2) 0.0216(5) Uani 1 1 d .
C20 C 0.1399(2) 0.21468(8) -0.1906(2) 0.0225(5) Uani 1 1 d .
C21 C 0.2300(2) 0.25408(9) -0.3316(2) 0.0240(6) Uani 1 1 d .
H21A H 0.1884 0.2747 -0.3919 0.029 Uiso 1 1 calc R
H21B H 0.2682 0.2734 -0.2673 0.029 Uiso 1 1 calc R
C22 C 0.3225(2) 0.22705(8) -0.3684(2) 0.0207(5) Uani 1 1 d .
C23 C 0.3163(2) 0.22185(8) -0.4802(2) 0.0227(5) Uani 1 1 d .
H23 H 0.2557 0.2375 -0.5325 0.027 Uiso 1 1 calc R
C24 C 0.3953(2) 0.19465(8) -0.5187(2) 0.0237(6) Uani 1 1 d .
C25 C 0.4831(2) 0.17224(8) -0.4385(2) 0.0222(5) Uani 1 1 d .
H25 H 0.5377 0.1532 -0.4621 0.027 Uiso 1 1 calc R
C26 C 0.4939(2) 0.17661(8) -0.3260(2) 0.0201(5) Uani 1 1 d .
C27 C 0.4128(2) 0.20401(9) -0.2912(2) 0.0198(5) Uani 1 1 d .
C28 C 0.5879(2) 0.15061(9) -0.2405(2) 0.0236(5) Uani 1 1 d .
H28A H 0.6514 0.1405 -0.2739 0.028 Uiso 1 1 calc R
H28B H 0.6229 0.1711 -0.1776 0.028 Uiso 1 1 calc R
C29 C 0.3705(2) 0.00034(9) -0.3303(2) 0.0271(6) Uani 1 1 d .
C30 C 0.2976(3) -0.03518(11) -0.2873(3) 0.0405(8) Uani 1 1 d .
H30A H 0.3460 -0.0492 -0.2196 0.061 Uiso 1 1 calc R
H30B H 0.2707 -0.0591 -0.3432 0.061 Uiso 1 1 calc R
H30C H 0.2292 -0.0201 -0.2714 0.061 Uiso 1 1 calc R
C31 C 0.2919(3) 0.02286(12) -0.4353(3) 0.0451(8) Uani 1 1 d .
H31A H 0.3380 0.0455 -0.4642 0.068 Uiso 1 1 calc R
H31B H 0.2250 0.0382 -0.4171 0.068 Uiso 1 1 calc R
H31C H 0.2626 -0.0009 -0.4912 0.068 Uiso 1 1 calc R
C32 C 0.4724(3) -0.02448(10) -0.3615(3) 0.0357(7) Uani 1 1 d .
H32A H 0.5209 -0.0020 -0.3881 0.053 Uiso 1 1 calc R
H32B H 0.4408 -0.0470 -0.4198 0.053 Uiso 1 1 calc R
H32C H 0.5208 -0.0403 -0.2966 0.053 Uiso 1 1 calc R
C33 C 0.0711(3) 0.02948(12) 0.1857(3) 0.0382(7) Uani 1 1 d .
C34 C 0.1378(4) -0.01627(16) 0.2150(5) 0.0859(19) Uani 1 1 d .
H34A H 0.0990 -0.0350 0.2603 0.129 Uiso 1 1 calc R
H34B H 0.2192 -0.0100 0.2563 0.129 Uiso 1 1 calc R
H34C H 0.1378 -0.0329 0.1471 0.129 Uiso 1 1 calc R
C35 C -0.0565(3) 0.01841(13) 0.1251(3) 0.0464(9) Uani 1 1 d .
H35A H -0.0990 0.0471 0.1002 0.070 Uiso 1 1 calc R
H35B H -0.0945 0.0022 0.1751 0.070 Uiso 1 1 calc R
H35C H -0.0576 -0.0011 0.0612 0.070 Uiso 1 1 calc R
C36 C 0.0709(4) 0.05531(19) 0.2918(3) 0.0696(13) Uani 1 1 d .
H36A H 0.0285 0.0844 0.2733 0.104 Uiso 1 1 calc R
H36B H 0.1522 0.0615 0.3333 0.104 Uiso 1 1 calc R
H36C H 0.0319 0.0365 0.3368 0.104 Uiso 1 1 calc R
C37 C -0.0826(2) 0.13140(9) -0.4482(2) 0.0264(6) Uani 1 1 d .
C38 C -0.0136(3) 0.08637(11) -0.4455(3) 0.0380(7) Uani 1 1 d .
H38A H 0.0628 0.0929 -0.4601 0.057 Uiso 1 1 calc R
H38B H -0.0584 0.0654 -0.5021 0.057 Uiso 1 1 calc R
H38C H -0.0012 0.0721 -0.3727 0.057 Uiso 1 1 calc R
C39 C -0.1042(3) 0.15248(12) -0.5638(3) 0.0478(9) Uani 1 1 d .
H39A H -0.1477 0.1814 -0.5665 0.072 Uiso 1 1 calc R
H39B H -0.1502 0.1310 -0.6184 0.072 Uiso 1 1 calc R
H39C H -0.0285 0.1585 -0.5803 0.072 Uiso 1 1 calc R
C40 C -0.2034(2) 0.12080(12) -0.4273(3) 0.0389(8) Uani 1 1 d .
H40A H -0.2469 0.1496 -0.4274 0.058 Uiso 1 1 calc R
H40B H -0.1920 0.1056 -0.3556 0.058 Uiso 1 1 calc R
H40C H -0.2481 0.1005 -0.4856 0.058 Uiso 1 1 calc R
C41 C 0.3882(3) 0.18946(11) -0.6422(2) 0.0342(7) Uani 1 1 d .
C42 C 0.3832(9) 0.13972(18) -0.6715(4) 0.163(4) Uani 1 1 d .
H42A H 0.4509 0.1238 -0.6237 0.244 Uiso 1 1 calc R
H42B H 0.3852 0.1363 -0.7487 0.244 Uiso 1 1 calc R
H42C H 0.3102 0.1263 -0.6612 0.244 Uiso 1 1 calc R
C43 C 0.2831(5) 0.2134(2) -0.7165(3) 0.0828(17) Uani 1 1 d .
H43A H 0.2134 0.2081 -0.6888 0.124 Uiso 1 1 calc R
H43B H 0.2690 0.2011 -0.7915 0.124 Uiso 1 1 calc R
H43C H 0.2987 0.2465 -0.7174 0.124 Uiso 1 1 calc R
C44 C 0.4972(5) 0.2119(3) -0.6653(4) 0.130(3) Uani 1 1 d .
H44A H 0.4993 0.2445 -0.6457 0.195 Uiso 1 1 calc R
H44B H 0.4939 0.2088 -0.7438 0.195 Uiso 1 1 calc R
H44C H 0.5682 0.1966 -0.6212 0.195 Uiso 1 1 calc R
C45 C 0.6835(3) 0.14252(11) 0.0310(3) 0.0356(7) Uani 1 1 d .
C46 C 0.7156(3) 0.18286(12) 0.1066(3) 0.0452(8) Uani 1 1 d .
H46A H 0.6438 0.1989 0.1117 0.068 Uiso 1 1 calc R
H46B H 0.7655 0.2039 0.0777 0.068 Uiso 1 1 calc R
H46C H 0.7586 0.1722 0.1801 0.068 Uiso 1 1 calc R
O1 O 0.56415(15) 0.14187(6) -0.01719(16) 0.0248(4) Uani 1 1 d .
O2 O 0.30418(15) 0.15132(6) -0.04454(17) 0.0248(4) Uani 1 1 d .
O3 O 0.21857(15) 0.23884(6) -0.10598(16) 0.0244(4) Uani 1 1 d .
O4 O 0.42503(14) 0.20929(6) -0.18014(15) 0.0230(4) Uani 1 1 d .
O5 O 0.43218(17) 0.23100(7) 0.03543(17) 0.0325(5) Uani 1 1 d .
O6 O 0.7481(2) 0.11436(11) 0.0115(3) 0.0732(10) Uani 1 1 d .
V V 0.35284(4) 0.206049(15) -0.07137(4) 0.02054(11) Uani 1 1 d .

loop_
_atom_site_aniso_label
_atom_site_aniso_U_11
_atom_site_aniso_U_22
_atom_site_aniso_U_33
_atom_site_aniso_U_23
_atom_site_aniso_U_13
_atom_site_aniso_U_12
C1 0.0186(12) 0.0220(12) 0.0219(14) -0.0009(11) 0.0043(10) 0.0027(9)
C2 0.0203(12) 0.0215(11) 0.0185(13) 0.0040(10) 0.0048(10) 0.0068(9)
C3 0.0209(13) 0.0203(12) 0.0274(15) 0.0003(11) 0.0072(11) 0.0023(9)
C4 0.0224(13) 0.0233(12) 0.0215(14) -0.0021(11) 0.0036(11) 0.0057(10)
C5 0.0260(13) 0.0293(13) 0.0196(14) -0.0003(11) 0.0100(11) 0.0049(10)
C6 0.0166(12) 0.0252(12) 0.0240(14) 0.0022(11) 0.0074(10) 0.0061(9)
C7 0.0236(13) 0.0233(12) 0.0192(13) 0.0019(11) 0.0053(10) 0.0030(10)
C8 0.0225(13) 0.0217(12) 0.0156(12) -0.0006(10) 0.0053(10) -0.0003(9)
C9 0.0275(14) 0.0252(12) 0.0177(13) 0.0018(11) 0.0042(11) -0.0005(10)
C10 0.0273(14) 0.0317(14) 0.0206(14) 0.0027(12) 0.0080(11) -0.0050(11)
C11 0.0258(14) 0.0339(14) 0.0200(14) -0.0009(12) 0.0101(11) -0.0023(11)
C12 0.0237(13) 0.0240(12) 0.0192(13) -0.0017(11) 0.0073(10) 0.0004(10)
C13 0.0243(13) 0.0183(11) 0.0167(13) -0.0012(10) 0.0085(10) -0.0039(9)
C14 0.0238(13) 0.0286(13) 0.0264(15) 0.0023(11) 0.0129(11) 0.0024(10)
C15 0.0246(13) 0.0226(12) 0.0252(14) 0.0061(11) 0.0111(11) 0.0086(10)
C16 0.0201(13) 0.0243(12) 0.0337(16) 0.0048(12) 0.0111(11) 0.0028(10)
C17 0.0199(13) 0.0233(12) 0.0279(15) 0.0034(11) 0.0061(11) 0.0040(10)
C18 0.0226(12) 0.0231(13) 0.0253(14) 0.0045(10) 0.0085(11) 0.0050(10)
C19 0.0227(13) 0.0176(11) 0.0265(14) 0.0053(10) 0.0099(11) 0.0067(9)
C20 0.0220(12) 0.0196(12) 0.0264(14) 0.0003(10) 0.0072(10) 0.0044(9)
C21 0.0261(14) 0.0194(12) 0.0279(15) 0.0040(11) 0.0095(11) 0.0019(10)
C22 0.0202(12) 0.0195(11) 0.0230(14) 0.0041(10) 0.0067(10) -0.0028(9)
C23 0.0233(13) 0.0192(11) 0.0247(14) 0.0025(10) 0.0046(11) -0.0021(9)
C24 0.0250(13) 0.0227(13) 0.0238(14) -0.0008(10) 0.0071(11) -0.0048(9)
C25 0.0228(13) 0.0193(12) 0.0260(14) -0.0009(11) 0.0092(11) -0.0005(9)
C26 0.0173(12) 0.0208(12) 0.0218(14) 0.0030(10) 0.0045(10) -0.0026(9)
C27 0.0218(12) 0.0194(11) 0.0193(12) 0.0013(11) 0.0070(10) -0.0064(10)
C28 0.0175(12) 0.0295(13) 0.0249(14) 0.0062(12) 0.0072(10) 0.0030(10)
C29 0.0268(14) 0.0281(13) 0.0255(15) -0.0017(12) 0.0050(11) 0.0042(11)
C30 0.0446(18) 0.0396(17) 0.0380(19) -0.0143(15) 0.0122(15) -0.0134(14)
C31 0.0467(19) 0.0455(18) 0.0331(19) -0.0041(15) -0.0079(15) 0.0076(15)
C32 0.0390(17) 0.0335(15) 0.0347(17) -0.0090(14) 0.0100(13) 0.0039(12)
C33 0.0401(17) 0.0450(17) 0.0345(18) 0.0124(15) 0.0189(14) -0.0044(14)
C34 0.073(3) 0.076(3) 0.129(5) 0.074(3) 0.062(3) 0.020(2)
C35 0.0453(19) 0.053(2) 0.049(2) 0.0002(17) 0.0271(17) -0.0175(15)
C36 0.084(3) 0.102(4) 0.030(2) 0.001(2) 0.029(2) -0.034(3)
C37 0.0250(13) 0.0263(13) 0.0282(15) -0.0025(12) 0.0074(11) -0.0012(10)
C38 0.0377(17) 0.0320(15) 0.048(2) -0.0048(14) 0.0172(15) 0.0020(13)
C39 0.062(2) 0.0420(17) 0.0326(19) 0.0009(15) -0.0012(17) -0.0092(15)
C40 0.0246(15) 0.0463(17) 0.045(2) -0.0160(16) 0.0074(13) -0.0029(12)
C41 0.0401(16) 0.0403(16) 0.0200(15) -0.0052(13) 0.0038(12) 0.0044(13)
C42 0.364(12) 0.056(3) 0.034(3) -0.020(2) -0.012(5) 0.056(5)
C43 0.110(4) 0.111(4) 0.0222(19) 0.006(2) 0.007(2) 0.053(3)
C44 0.095(4) 0.271(10) 0.034(2) -0.007(4) 0.033(3) -0.054(5)
C45 0.0306(15) 0.0393(16) 0.0309(17) -0.0008(14) -0.0029(13) -0.0001(13)
C46 0.0442(19) 0.0472(18) 0.0374(19) -0.0076(16) -0.0019(15) -0.0142(15)
O1 0.0238(9) 0.0252(9) 0.0246(10) -0.0041(8) 0.0049(8) -0.0029(7)
O2 0.0226(9) 0.0225(9) 0.0326(11) 0.0063(8) 0.0130(8) 0.0019(7)
O3 0.0265(9) 0.0214(8) 0.0272(10) -0.0015(8) 0.0104(8) 0.0017(7)
O4 0.0234(9) 0.0272(9) 0.0199(9) 0.0025(8) 0.0087(7) 0.0007(7)
O5 0.0353(11) 0.0343(10) 0.0268(11) -0.0087(9) 0.0061(9) -0.0043(8)
O6 0.0336(14) 0.0756(19) 0.091(2) -0.0296(18) -0.0182(14) 0.0181(13)
V 0.0239(2) 0.01891(19) 0.0201(2) -0.0016(2) 0.00809(16) -0.00168(18)

loop_
_atom_type_symbol
_atom_type_description
_atom_type_scat_dispersion_real
_atom_type_scat_dispersion_imag
_atom_type_scat_source
C C 0.0033 0.0016 'International Tables Vol C Tables 4.2.6.8 and 6.1.1.4'
H H 0.0000 0.0000 'International Tables Vol C Tables 4.2.6.8 and 6.1.1.4'
O O 0.0106 0.0060 'International Tables Vol C Tables 4.2.6.8 and 6.1.1.4'
V V 0.3005 0.5294 'International Tables Vol C Tables 4.2.6.8 and 6.1.1.4'

loop_
_geom_angle_atom_site_label_1
_geom_angle_atom_site_label_2
_geom_angle_atom_site_label_3
_geom_angle
C2 C1 C6 122.4(2)
C2 C1 O1 117.9(2)
C6 C1 O1 119.4(2)
C1 C2 C3 118.0(2)
C1 C2 C7 121.8(2)
C3 C2 C7 120.2(2)
C4 C3 C2 122.1(2)
C4 C3 H3 119.0
C2 C3 H3 119.0
C3 C4 C5 117.2(2)
C3 C4 C29 123.6(2)
C5 C4 C29 119.2(2)
C6 C5 C4 122.7(3)
C6 C5 H5 118.6
C4 C5 H5 118.6
C1 C6 C5 117.4(2)
C1 C6 C28 122.4(2)
C5 C6 C28 120.1(2)
C2 C7 C8 114.7(2)
C2 C7 H7A 108.6
C8 C7 H7A 108.6
C2 C7 H7B 108.6
C8 C7 H7B 108.6
H7A C7 H7B 107.6
C9 C8 C13 118.0(2)
C9 C8 C7 120.3(2)
C13 C8 C7 121.6(2)
C8 C9 C10 122.7(2)
C8 C9 H9 118.7
C10 C9 H9 118.7
C9 C10 C11 117.2(2)
C9 C10 C33 121.9(3)
C11 C10 C33 120.8(3)
C12 C11 C10 122.4(3)
C12 C11 H11 118.8
C10 C11 H11 118.8
C11 C12 C13 117.9(2)
C11 C12 C14 120.0(2)
C13 C12 C14 122.0(2)
O2 C13 C8 118.8(2)
O2 C13 C12 119.5(2)
C8 C13 C12 121.6(2)
C15 C14 C12 115.5(2)
C15 C14 H14A 108.4
C12 C14 H14A 108.4
C15 C14 H14B 108.4
C12 C14 H14B 108.4
H14A C14 H14B 107.5
C16 C15 C20 117.5(3)
C16 C15 C14 121.2(2)
C20 C15 C14 121.2(2)
C15 C16 C17 122.8(2)
C15 C16 H16 118.6
C17 C16 H16 118.6
C18 C17 C16 117.3(3)
C18 C17 C37 121.0(3)
C16 C17 C37 121.5(2)
C19 C18 C17 122.3(3)
C19 C18 H18 118.8
C17 C18 H18 118.8
C18 C19 C20 118.3(2)
C18 C19 C21 119.5(2)
C20 C19 C21 122.1(2)
C19 C20 O3 119.7(2)
C19 C20 C15 121.8(2)
O3 C20 C15 118.5(2)
C19 C20 V 108.98(17)
C15 C20 V 111.69(17)
C22 C21 C19 110.5(2)
C22 C21 H21A 109.6
C19 C21 H21A 109.6
C22 C21 H21B 109.6
C19 C21 H21B 109.6
H21A C21 H21B 108.1
C23 C22 C27 118.4(2)
C23 C22 C21 120.7(2)
C27 C22 C21 120.8(2)
C22 C23 C24 122.8(2)
C22 C23 H23 118.6
C24 C23 H23 118.6
C23 C24 C25 116.5(2)
C23 C24 C41 122.4(2)
C25 C24 C41 121.1(2)
C26 C25 C24 122.9(2)
C26 C25 H25 118.5
C24 C25 H25 118.5
C25 C26 C27 118.6(2)
C25 C26 C28 121.9(2)
C27 C26 C28 119.4(2)
O4 C27 C26 118.7(2)
O4 C27 C22 120.6(2)
C26 C27 C22 120.7(2)
C6 C28 C26 109.5(2)
C6 C28 H28A 109.8
C26 C28 H28A 109.8
C6 C28 H28B 109.8
C26 C28 H28B 109.8
H28A C28 H28B 108.2
C30 C29 C32 108.6(2)
C30 C29 C4 112.2(2)
C32 C29 C4 109.0(2)
C30 C29 C31 108.7(3)
C32 C29 C31 108.5(3)
C4 C29 C31 109.7(2)
C29 C30 H30A 109.5
C29 C30 H30B 109.5
H30A C30 H30B 109.5
C29 C30 H30C 109.5
H30A C30 H30C 109.5
H30B C30 H30C 109.5
C29 C31 H31A 109.5
C29 C31 H31B 109.5
H31A C31 H31B 109.5
C29 C31 H31C 109.5
H31A C31 H31C 109.5
H31B C31 H31C 109.5
C29 C32 H32A 109.5
C29 C32 H32B 109.5
H32A C32 H32B 109.5
C29 C32 H32C 109.5
H32A C32 H32C 109.5
H32B C32 H32C 109.5
C36 C33 C35 108.4(3)
C36 C33 C10 107.9(3)
C35 C33 C10 112.0(3)
C36 C33 C34 109.4(4)
C35 C33 C34 108.1(3)
C10 C33 C34 111.1(3)
C33 C34 H34A 109.5
C33 C34 H34B 109.5
H34A C34 H34B 109.5
C33 C34 H34C 109.5
H34A C34 H34C 109.5
H34B C34 H34C 109.5
C33 C35 H35A 109.5
C33 C35 H35B 109.5
H35A C35 H35B 109.5
C33 C35 H35C 109.5
H35A C35 H35C 109.5
H35B C35 H35C 109.5
C33 C36 H36A 109.5
C33 C36 H36B 109.5
H36A C36 H36B 109.5
C33 C36 H36C 109.5
H36A C36 H36C 109.5
H36B C36 H36C 109.5
C39 C37 C38 108.6(3)
C39 C37 C17 112.7(2)
C38 C37 C17 107.5(2)
C39 C37 C40 107.8(3)
C38 C37 C40 109.3(2)
C17 C37 C40 110.9(2)
C37 C38 H38A 109.5
C37 C38 H38B 109.5
H38A C38 H38B 109.5
C37 C38 H38C 109.5
H38A C38 H38C 109.5
H38B C38 H38C 109.5
C37 C39 H39A 109.5
C37 C39 H39B 109.5
H39A C39 H39B 109.5
C37 C39 H39C 109.5
H39A C39 H39C 109.5
H39B C39 H39C 109.5
C37 C40 H40A 109.5
C37 C40 H40B 109.5
H40A C40 H40B 109.5
C37 C40 H40C 109.5
H40A C40 H40C 109.5
H40B C40 H40C 109.5
C42 C41 C43 108.7(4)
C42 C41 C44 110.4(6)
C43 C41 C44 106.1(4)
C42 C41 C24 109.4(3)
C43 C41 C24 113.6(3)
C44 C41 C24 108.6(3)
C41 C42 H42A 109.5
C41 C42 H42B 109.5
H42A C42 H42B 109.5
C41 C42 H42C 109.5
H42A C42 H42C 109.5
H42B C42 H42C 109.5
C41 C43 H43A 109.5
C41 C43 H43B 109.5
H43A C43 H43B 109.5
C41 C43 H43C 109.5
H43A C43 H43C 109.5
H43B C43 H43C 109.5
C41 C44 H44A 109.5
C41 C44 H44B 109.5
H44A C44 H44B 109.5
C41 C44 H44C 109.5
H44A C44 H44C 109.5
H44B C44 H44C 109.5
O6 C45 O1 122.3(3)
O6 C45 C46 127.1(3)
O1 C45 C46 110.6(3)
C45 C46 H46A 109.5
C45 C46 H46B 109.5
H46A C46 H46B 109.5
C45 C46 H46C 109.5
H46A C46 H46C 109.5
H46B C46 H46C 109.5
C45 O1 C1 117.8(2)
C13 O2 V 154.05(17)
C20 O3 V 106.47(14)
C27 O4 V 145.50(15)
O5 V O2 113.60(10)
O5 V O4 109.14(10)
O2 V O4 115.95(9)
O5 V O3 104.37(10)
O2 V O3 102.61(8)
O4 V O3 110.34(9)
O5 V C20 135.50(9)
O2 V C20 83.32(8)
O4 V C20 97.64(8)
O3 V C20 31.50(8)

loop_
_geom_bond_atom_site_label_1
_geom_bond_atom_site_label_2
_geom_bond_distance
C1 C2 1.387(4)
C1 C6 1.392(4)
C1 O1 1.414(3)
C2 C3 1.397(4)
C2 C7 1.515(4)
C3 C4 1.396(4)
C3 H3 0.9500
C4 C5 1.396(4)
C4 C29 1.537(4)
C5 C6 1.393(4)
C5 H5 0.9500
C6 C28 1.514(4)
C7 C8 1.522(3)
C7 H7A 0.9900
C7 H7B 0.9900
C8 C9 1.389(4)
C8 C13 1.395(4)
C9 C10 1.394(4)
C9 H9 0.9500
C10 C11 1.401(4)
C10 C33 1.537(4)
C11 C12 1.388(4)
C11 H11 0.9500
C12 C13 1.405(4)
C12 C14 1.525(4)
C13 O2 1.370(3)
C14 C15 1.517(4)
C14 H14A 0.9900
C14 H14B 0.9900
C15 C16 1.393(4)
C15 C20 1.405(4)
C16 C17 1.402(4)
C16 H16 0.9500
C17 C18 1.398(4)
C17 C37 1.537(4)
C18 C19 1.390(4)
C18 H18 0.9500
C19 C20 1.400(4)
C19 C21 1.520(3)
C20 O3 1.403(3)
C20 V 2.576(3)
C21 C22 1.507(3)
C21 H21A 0.9900
C21 H21B 0.9900
C22 C23 1.394(4)
C22 C27 1.408(4)
C23 C24 1.397(4)
C23 H23 0.9500
C24 C25 1.403(4)
C24 C41 1.537(4)
C25 C26 1.390(4)
C25 H25 0.9500
C26 C27 1.396(4)
C26 C28 1.527(3)
C27 O4 1.372(3)
C28 H28A 0.9900
C28 H28B 0.9900
C29 C30 1.527(4)
C29 C32 1.533(4)
C29 C31 1.546(4)
C30 H30A 0.9800
C30 H30B 0.9800
C30 H30C 0.9800
C31 H31A 0.9800
C31 H31B 0.9800
C31 H31C 0.9800
C32 H32A 0.9800
C32 H32B 0.9800
C32 H32C 0.9800
C33 C36 1.529(5)
C33 C35 1.530(5)
C33 C34 1.540(5)
C34 H34A 0.9800
C34 H34B 0.9800
C34 H34C 0.9800
C35 H35A 0.9800
C35 H35B 0.9800
C35 H35C 0.9800
C36 H36A 0.9800
C36 H36B 0.9800
C36 H36C 0.9800
C37 C39 1.534(4)
C37 C38 1.536(4)
C37 C40 1.540(4)
C38 H38A 0.9800
C38 H38B 0.9800
C38 H38C 0.9800
C39 H39A 0.9800
C39 H39B 0.9800
C39 H39C 0.9800
C40 H40A 0.9800
C40 H40B 0.9800
C40 H40C 0.9800
C41 C42 1.490(6)
C41 C43 1.512(5)
C41 C44 1.530(6)
C42 H42A 0.9800
C42 H42B 0.9800
C42 H42C 0.9800
C43 H43A 0.9800
C43 H43B 0.9800
C43 H43C 0.9800
C44 H44A 0.9800
C44 H44B 0.9800
C44 H44C 0.9800
C45 O6 1.184(4)
C45 O1 1.377(3)
C45 C46 1.495(4)
C46 H46A 0.9800
C46 H46B 0.9800
C46 H46C 0.9800
O2 V 1.7525(18)
O3 V 1.7983(18)
O4 V 1.7855(18)
O5 V 1.596(2)

loop_
_geom_torsion_atom_site_label_1
_geom_torsion_atom_site_label_2
_geom_torsion_atom_site_label_3
_geom_torsion_atom_site_label_4
_geom_torsion
C6 C1 C2 C3 3.2(4)
O1 C1 C2 C3 177.0(2)
C6 C1 C2 C7 -174.6(2)
O1 C1 C2 C7 -0.8(3)
C1 C2 C3 C4 0.6(4)
C7 C2 C3 C4 178.5(2)
C2 C3 C4 C5 -2.6(4)
C2 C3 C4 C29 178.8(2)
C3 C4 C5 C6 1.0(4)
C29 C4 C5 C6 179.6(2)
C2 C1 C6 C5 -4.8(4)
O1 C1 C6 C5 -178.5(2)
C2 C1 C6 C28 170.1(2)
O1 C1 C6 C28 -3.6(4)
C4 C5 C6 C1 2.6(4)
C4 C5 C6 C28 -172.4(2)
C1 C2 C7 C8 110.4(3)
C3 C2 C7 C8 -67.3(3)
C2 C7 C8 C9 128.0(3)
C2 C7 C8 C13 -55.7(3)
C13 C8 C9 C10 -0.6(4)
C7 C8 C9 C10 175.8(2)
C8 C9 C10 C11 2.7(4)
C8 C9 C10 C33 -174.1(3)
C9 C10 C11 C12 -2.2(4)
C33 C10 C11 C12 174.7(3)
C10 C11 C12 C13 -0.4(4)
C10 C11 C12 C14 -178.2(3)
C9 C8 C13 O2 178.5(2)
C7 C8 C13 O2 2.0(4)
C9 C8 C13 C12 -2.1(4)
C7 C8 C13 C12 -178.5(2)
C11 C12 C13 O2 -178.0(2)
C14 C12 C13 O2 -0.2(4)
C11 C12 C13 C8 2.6(4)
C14 C12 C13 C8 -179.6(2)
C11 C12 C14 C15 -129.5(3)
C13 C12 C14 C15 52.8(3)
C12 C14 C15 C16 75.8(3)
C12 C14 C15 C20 -102.2(3)
C20 C15 C16 C17 0.4(4)
C14 C15 C16 C17 -177.6(2)
C15 C16 C17 C18 -1.3(4)
C15 C16 C17 C37 173.8(2)
C16 C17 C18 C19 1.6(4)
C37 C17 C18 C19 -173.5(2)
C17 C18 C19 C20 -1.1(4)
C17 C18 C19 C21 174.4(2)
C18 C19 C20 O3 177.3(2)
C21 C19 C20 O3 2.0(3)
C18 C19 C20 C15 0.1(4)
C21 C19 C20 C15 -175.2(2)
C18 C19 C20 V 132.4(2)
C21 C19 C20 V -42.9(3)
C16 C15 C20 C19 0.2(4)
C14 C15 C20 C19 178.3(2)
C16 C15 C20 O3 -177.1(2)
C14 C15 C20 O3 1.0(3)
C16 C15 C20 V -131.0(2)
C14 C15 C20 V 47.1(3)
C18 C19 C21 C22 -68.0(3)
C20 C19 C21 C22 107.2(3)
C19 C21 C22 C23 100.8(3)
C19 C21 C22 C27 -75.1(3)
C27 C22 C23 C24 0.3(4)
C21 C22 C23 C24 -175.7(2)
C22 C23 C24 C25 0.0(4)
C22 C23 C24 C41 -179.5(2)
C23 C24 C25 C26 -0.7(4)
C41 C24 C25 C26 178.9(2)
C24 C25 C26 C27 0.9(4)
C24 C25 C26 C28 178.0(2)
C25 C26 C27 O4 -178.4(2)
C28 C26 C27 O4 4.5(3)
C25 C26 C27 C22 -0.5(4)
C28 C26 C27 C22 -177.7(2)
C23 C22 C27 O4 177.8(2)
C21 C22 C27 O4 -6.3(3)
C23 C22 C27 C26 -0.1(4)
C21 C22 C27 C26 175.9(2)
C1 C6 C28 C26 -111.0(3)
C5 C6 C28 C26 63.7(3)
C25 C26 C28 C6 -101.2(3)
C27 C26 C28 C6 75.9(3)
C3 C4 C29 C30 1.8(4)
C5 C4 C29 C30 -176.8(2)
C3 C4 C29 C32 -118.5(3)
C5 C4 C29 C32 62.9(3)
C3 C4 C29 C31 122.8(3)
C5 C4 C29 C31 -55.8(3)
C9 C10 C33 C36 105.6(4)
C11 C10 C33 C36 -71.1(4)
C9 C10 C33 C35 -135.2(3)
C11 C10 C33 C35 48.1(4)
C9 C10 C33 C34 -14.2(5)
C11 C10 C33 C34 169.1(4)
C18 C17 C37 C39 -24.4(4)
C16 C17 C37 C39 160.6(3)
C18 C17 C37 C38 95.2(3)
C16 C17 C37 C38 -79.7(3)
C18 C17 C37 C40 -145.4(3)
C16 C17 C37 C40 39.7(3)
C23 C24 C41 C42 -126.1(5)
C25 C24 C41 C42 54.3(5)
C23 C24 C41 C43 -4.4(5)
C25 C24 C41 C43 176.0(3)
C23 C24 C41 C44 113.4(5)
C25 C24 C41 C44 -66.2(5)
O6 C45 O1 C1 -0.7(5)
C46 C45 O1 C1 178.6(3)
C2 C1 O1 C45 108.2(3)
C6 C1 O1 C45 -77.8(3)
C8 C13 O2 V -131.5(3)
C12 C13 O2 V 49.1(5)
C19 C20 O3 V -85.8(2)
C15 C20 O3 V 91.5(2)
C26 C27 O4 V -128.7(3)
C22 C27 O4 V 53.4(4)
C13 O2 V O5 58.9(4)
C13 O2 V O4 -173.5(4)
C13 O2 V O3 -53.1(4)
C13 O2 V C20 -78.2(4)
C27 O4 V O5 -165.9(3)
C27 O4 V O2 64.2(3)
C27 O4 V O3 -51.8(3)
C27 O4 V C20 -22.0(3)
C20 O3 V O5 -172.36(16)
C20 O3 V O2 -53.62(17)
C20 O3 V O4 70.51(17)
C19 C20 V O5 124.15(19)
O3 C20 V O5 10.6(2)
C15 C20 V O5 -98.4(2)
C19 C20 V O2 -118.73(18)
O3 C20 V O2 127.71(17)
C15 C20 V O2 18.70(19)
C19 C20 V O4 -3.33(18)
O3 C20 V O4 -116.89(16)
C15 C20 V O4 134.09(19)
C19 C20 V O3 113.6(2)
C15 C20 V O3 -109.0(3)
